data_7104901
loop_
_publ_author_name
'Gheorghe, Ruxandra'
'Andruh, Marius'
'Costes, Jean-Pierre'
'Donnadieu, Bruno'

_publ_section_title
;
 A rational synthetic route leading to 3d--3d'--4f heterospin systems:
 self-assembly processes involving heterobinuclear 3d--4f complexes and
 hexacyanometallates
;
_journal_coden_ASTM CHCOFS
_journal_issue 22
_journal_name_full
;
 Chemical Communications (Cambridge, United Kingdom)
;
_journal_page_first 2778
_journal_page_last 2779
_journal_paper_doi 10.1039/b310082k
_journal_year 2003
_chemical_formula_sum 'C25 H20 Cu Fe Gd N8 O11'
_chemical_formula_weight 885.13
_space_group_IT_number 19
_symmetry_cell_setting orthorhombic
_symmetry_space_group_name_Hall 'P 2ac 2ab'
_symmetry_space_group_name_H-M 'P 21 21 21'
_atom_sites_solution_hydrogens geom
_atom_sites_solution_primary direct
_atom_sites_solution_secondary difmap
_audit_creation_method SHELXL-97
_cell_angle_alpha 90.00
_cell_angle_beta 90.00
_cell_angle_gamma 90.00
_cell_formula_units_Z 4
_cell_length_a 13.0095(6)
_cell_length_b 14.9900(8)
_cell_length_c 16.9710(10)
_cell_measurement_temperature 180(2)
_cell_volume 3309.6(3)
_computing_cell_refinement 'Crysalis Red, Vers 1.170 14 release 25 11 2002'
_computing_data_collection 'Crysalis Red, Vers 1.170 14 release 25 11 2002'
_computing_data_reduction 'Crysalis Red, Vers 1.170 14 release 25 11 2002'
_computing_molecular_graphics 'ORTEP3 for Windows (Farrugia, 1997)'
_computing_publication_material 'SHELXL-97 (Sheldrick, 1997)'
_computing_structure_refinement 'SHELXL-97 (Sheldrick, 1997)'
_computing_structure_solution 'SIR92 (Giacovazzo et al, 1992)'
_diffrn_ambient_temperature 180(2)
_diffrn_measured_fraction_theta_full 0.991
_diffrn_measured_fraction_theta_max 0.991
_diffrn_measurement_device 'KappaCCD Xcalibur'
_diffrn_measurement_method 'omega, phi scan'
_diffrn_radiation_monochromator graphite
_diffrn_radiation_source 'fine-focus sealed tube'
_diffrn_radiation_type MoK\a
_diffrn_radiation_wavelength 0.71073
_diffrn_reflns_av_R_equivalents 0.1060
_diffrn_reflns_av_sigmaI/netI 0.0383
_diffrn_reflns_limit_h_max 14
_diffrn_reflns_limit_h_min -14
_diffrn_reflns_limit_k_max 16
_diffrn_reflns_limit_k_min -16
_diffrn_reflns_limit_l_max 18
_diffrn_reflns_limit_l_min -17
_diffrn_reflns_number 39578
_diffrn_reflns_theta_full 23.21
_diffrn_reflns_theta_max 23.21
_diffrn_reflns_theta_min 3.17
_diffrn_standards_decay_% 0.1
_diffrn_standards_interval_time 27
_exptl_absorpt_coefficient_mu 3.116
_exptl_absorpt_correction_T_max 0.833
_exptl_absorpt_correction_T_min 0.264
_exptl_absorpt_correction_type analytical
_exptl_crystal_colour green
_exptl_crystal_density_diffrn 1.776
_exptl_crystal_density_method 'not measured'
_exptl_crystal_description plate
_exptl_crystal_F_000 1732
_exptl_crystal_size_max 0.32
_exptl_crystal_size_mid 0.16
_exptl_crystal_size_min 0.03
_refine_diff_density_max 1.044
_refine_diff_density_min -0.813
_refine_diff_density_rms 0.098
_refine_ls_abs_structure_details 'Flack H D (1983), Acta Cryst. A39, 876-881'
_refine_ls_abs_structure_Flack -0.024(11)
_refine_ls_extinction_method none
_refine_ls_goodness_of_fit_ref 1.076
_refine_ls_hydrogen_treatment mixed
_refine_ls_matrix_type full
_refine_ls_number_parameters 426
_refine_ls_number_reflns 4719
_refine_ls_number_restraints 0
_refine_ls_restrained_S_all 1.076
_refine_ls_R_factor_all 0.0289
_refine_ls_R_factor_gt 0.0277
_refine_ls_shift/su_max 0.001
_refine_ls_shift/su_mean 0.000
_refine_ls_structure_factor_coef Fsqd
_refine_ls_weighting_details 'calc w=1/[\s^2^(Fo^2^)+(0.0353P)^2^+3.7986P] where P=(Fo^2^+2Fc^2^)/3'
_refine_ls_weighting_scheme calc
_refine_ls_wR_factor_gt 0.0680
_refine_ls_wR_factor_ref 0.0688
_reflns_number_gt 4542
_reflns_number_total 4719
_reflns_threshold_expression >2sigma(I)
_cod_data_source_file b310082k.txt
_cod_data_source_block (1)
_cod_database_code 7104901

loop_
_symmetry_equiv_pos_as_xyz
'x, y, z'
'-x+1/2, -y, z+1/2'
'-x, y+1/2, -z+1/2'
'x+1/2, -y+1/2, -z'

loop_
_atom_site_label
_atom_site_type_symbol
_atom_site_fract_x
_atom_site_fract_y
_atom_site_fract_z
_atom_site_U_iso_or_equiv
_atom_site_adp_type
_atom_site_occupancy
_atom_site_symmetry_multiplicity
_atom_site_calc_flag
_atom_site_refinement_flags
_atom_site_disorder_assembly
_atom_site_disorder_group
Cu1 Cu 0.20546(4) -0.05184(4) 0.90805(4) 0.01756(15) Uani 1 1 d . . .
Gd1 Gd 0.414075(17) 0.096404(15) 0.911816(15) 0.01540(9) Uani 1 1 d . . .
Fe1 Fe 0.83700(5) 0.10053(5) 0.90667(4) 0.01468(16) Uani 1 1 d . . .
N1 N 0.1348(3) -0.1139(3) 0.8207(3) 0.0197(11) Uani 1 1 d . . .
N2 N 0.1261(3) -0.1102(3) 0.9930(3) 0.0199(10) Uani 1 1 d . . .
N3 N 0.6022(3) 0.1266(3) 0.9170(3) 0.0228(10) Uani 1 1 d . . .
N4 N 0.8164(4) 0.0147(3) 1.0712(3) 0.0315(13) Uani 1 1 d . . .
N5 N 0.8915(4) 0.2749(3) 0.9940(3) 0.0266(12) Uani 1 1 d . . .
N6 N 1.0716(3) 0.0675(3) 0.8997(3) 0.0250(11) Uani 1 1 d . . .
N7 N 0.8439(4) 0.1725(4) 0.7369(3) 0.0376(13) Uani 1 1 d . . .
N8 N 0.7837(4) -0.0768(4) 0.8229(3) 0.0354(13) Uani 1 1 d . . .
O1 O 0.3066(3) 0.0008(3) 0.8352(2) 0.0163(8) Uani 1 1 d . . .
O2 O 0.2982(3) 0.0070(2) 0.9862(2) 0.0174(8) Uani 1 1 d . . .
O3 O 0.4731(3) 0.0649(3) 0.7702(2) 0.0224(9) Uani 1 1 d . . .
O4 O 0.4698(3) 0.0580(3) 1.0522(2) 0.0245(9) Uani 1 1 d . . .
C1 C 0.0274(4) -0.1466(4) 0.8315(4) 0.0286(15) Uani 1 1 d . . .
H1A H 0.0091 -0.1854 0.7864 0.034 Uiso 1 1 calc R . .
H1B H -0.0199 -0.0949 0.8312 0.034 Uiso 1 1 calc R . .
C2 C 0.0124(4) -0.1980(4) 0.9066(4) 0.0263(12) Uani 1 1 d . . .
H2A H 0.0642 -0.2462 0.9091 0.032 Uiso 1 1 calc R . .
H2B H -0.0564 -0.2263 0.9055 0.032 Uiso 1 1 calc R . .
C3 C 0.0210(4) -0.1420(4) 0.9798(4) 0.0266(14) Uani 1 1 d . . .
H3A H -0.0257 -0.0901 0.9752 0.032 Uiso 1 1 calc R . .
H3B H -0.0014 -0.1777 1.0258 0.032 Uiso 1 1 calc R . .
C4 C 0.1642(5) -0.1261(4) 1.0616(3) 0.0252(14) Uani 1 1 d . . .
H4 H 0.1228 -0.1598 1.0968 0.030 Uiso 1 1 calc R . .
C5 C 0.2643(4) -0.0977(4) 1.0908(3) 0.0199(11) Uani 1 1 d . . .
C6 C 0.2967(5) -0.1362(4) 1.1622(4) 0.0303(15) Uani 1 1 d . . .
H6 H 0.2546 -0.1792 1.1876 0.036 Uiso 1 1 calc R . .
C7 C 0.3890(5) -0.1122(4) 1.1954(3) 0.0325(15) Uani 1 1 d . . .
H7 H 0.4108 -0.1391 1.2432 0.039 Uiso 1 1 calc R . .
C8 C 0.4503(5) -0.0487(4) 1.1592(3) 0.0290(15) Uani 1 1 d . . .
H8 H 0.5148 -0.0328 1.1814 0.035 Uiso 1 1 calc R . .
C9 C 0.4166(4) -0.0083(3) 1.0897(3) 0.0219(11) Uani 1 1 d . . .
C10 C 0.3240(4) -0.0323(4) 1.0537(3) 0.0195(12) Uani 1 1 d . . .
C11 C 0.3317(4) -0.0317(3) 0.7655(3) 0.0166(12) Uani 1 1 d . . .
C12 C 0.4221(4) -0.0016(3) 0.7292(3) 0.0191(12) Uani 1 1 d . . .
C13 C 0.4545(4) -0.0340(4) 0.6570(3) 0.0232(13) Uani 1 1 d . . .
H13 H 0.5166 -0.0127 0.6344 0.028 Uiso 1 1 calc R . .
C14 C 0.3957(4) -0.0982(4) 0.6172(3) 0.0252(13) Uani 1 1 d . . .
H14 H 0.4181 -0.1217 0.5681 0.030 Uiso 1 1 calc R . .
C15 C 0.3051(5) -0.1265(4) 0.6503(3) 0.0255(14) Uani 1 1 d . . .
H15 H 0.2636 -0.1682 0.6226 0.031 Uiso 1 1 calc R . .
C16 C 0.2723(4) -0.0952(4) 0.7245(3) 0.0188(11) Uani 1 1 d . . .
C17 C 0.1737(4) -0.1257(4) 0.7531(3) 0.0195(13) Uani 1 1 d . . .
H17 H 0.1331 -0.1586 0.7167 0.023 Uiso 1 1 calc R . .
C18 C 0.5547(4) 0.0980(5) 1.0942(4) 0.0325(14) Uani 1 1 d . . .
H18A H 0.6116 0.0553 1.0973 0.049 Uiso 1 1 calc R . .
H18B H 0.5326 0.1141 1.1475 0.049 Uiso 1 1 calc R . .
H18C H 0.5776 0.1517 1.0662 0.049 Uiso 1 1 calc R . .
C19 C 0.5645(4) 0.0995(5) 0.7327(3) 0.0293(14) Uani 1 1 d . . .
H19A H 0.5468 0.1227 0.6804 0.044 Uiso 1 1 calc R . .
H19B H 0.6153 0.0517 0.7274 0.044 Uiso 1 1 calc R . .
H19C H 0.5932 0.1477 0.7649 0.044 Uiso 1 1 calc R . .
C20 C 0.6897(4) 0.1204(3) 0.9130(4) 0.0174(11) Uani 1 1 d . . .
C21 C 0.8265(4) 0.0463(4) 1.0091(3) 0.0195(12) Uani 1 1 d . . .
C22 C 0.8699(4) 0.2116(4) 0.9587(3) 0.0196(12) Uani 1 1 d . . .
C23 C 0.9850(4) 0.0810(3) 0.9025(3) 0.0128(10) Uani 1 1 d . . .
C24 C 0.8419(4) 0.1495(4) 0.8011(4) 0.0243(13) Uani 1 1 d . . .
C25 C 0.8052(4) -0.0120(4) 0.8546(4) 0.0231(13) Uani 1 1 d . . .
O4W O 0.7778(3) 0.1595(3) 1.1814(3) 0.0330(10) Uani 1 1 d . . .
O1W O 0.4491(3) 0.2364(3) 0.8370(2) 0.0279(9) Uani 1 1 d . . .
O2W O 0.4901(3) -0.0511(2) 0.9118(3) 0.0285(8) Uani 1 1 d . . .
O3W O 0.2537(3) 0.1709(3) 0.8802(3) 0.0345(11) Uani 1 1 d . . .
O5W O 0.7536(3) 0.1618(3) 0.5912(3) 0.0451(11) Uani 1 1 d . . .
O6W O 0.6504(3) -0.1590(3) 0.9433(3) 0.0467(13) Uani 1 1 d . . .
O7W O 0.6444(5) 0.3083(4) 0.5952(8) 0.147(4) Uani 1 1 d . . .

loop_
_atom_site_aniso_label
_atom_site_aniso_U_11
_atom_site_aniso_U_22
_atom_site_aniso_U_33
_atom_site_aniso_U_23
_atom_site_aniso_U_13
_atom_site_aniso_U_12
Cu1 0.0142(3) 0.0184(3) 0.0200(3) -0.0021(3) 0.0002(3) -0.0038(2)
Gd1 0.00930(13) 0.01561(13) 0.02130(14) -0.00258(13) -0.00036(11) 0.00026(9)
Fe1 0.0084(3) 0.0157(3) 0.0199(4) -0.0037(4) 0.0000(3) -0.0004(3)
N1 0.012(2) 0.018(3) 0.029(3) -0.002(2) -0.0041(19) -0.0020(19)
N2 0.018(2) 0.015(2) 0.027(3) -0.001(2) 0.0013(19) 0.001(2)
N3 0.012(2) 0.027(2) 0.029(3) -0.001(2) -0.004(2) -0.0058(17)
N4 0.028(3) 0.034(3) 0.032(4) 0.005(3) -0.005(2) 0.001(2)
N5 0.026(3) 0.027(3) 0.027(3) -0.005(2) -0.002(2) -0.002(2)
N6 0.013(2) 0.030(3) 0.032(3) -0.003(2) 0.003(2) 0.0046(18)
N7 0.057(4) 0.035(3) 0.022(3) 0.002(3) 0.006(3) 0.001(3)
N8 0.033(3) 0.029(3) 0.044(3) -0.013(3) -0.008(2) 0.003(2)
O1 0.0141(19) 0.024(2) 0.011(2) -0.0023(16) 0.0022(14) -0.0026(15)
O2 0.0170(19) 0.017(2) 0.018(2) 0.0014(16) 0.0002(15) 0.0051(15)
O3 0.020(2) 0.027(2) 0.021(2) -0.0006(18) 0.0045(16) -0.0075(16)
O4 0.019(2) 0.027(2) 0.028(2) -0.0054(19) -0.0085(17) -0.0032(17)
C1 0.012(3) 0.033(4) 0.040(4) -0.013(3) -0.002(2) -0.006(3)
C2 0.016(3) 0.024(3) 0.038(3) -0.005(3) -0.002(3) -0.005(2)
C3 0.015(3) 0.025(3) 0.040(4) 0.000(3) 0.003(2) -0.008(3)
C4 0.032(3) 0.017(3) 0.026(4) 0.000(2) 0.007(3) -0.006(2)
C5 0.021(3) 0.022(3) 0.017(3) 0.005(4) 0.004(2) 0.007(2)
C6 0.034(3) 0.026(3) 0.031(4) 0.001(3) 0.011(3) 0.008(3)
C7 0.036(4) 0.040(4) 0.021(3) 0.006(3) -0.004(3) 0.014(3)
C8 0.026(3) 0.033(4) 0.028(3) -0.003(3) -0.007(3) 0.013(3)
C9 0.021(3) 0.022(3) 0.024(3) -0.002(3) 0.002(3) 0.007(2)
C10 0.023(3) 0.024(3) 0.012(3) -0.005(2) -0.003(2) 0.004(3)
C11 0.020(3) 0.011(3) 0.019(3) 0.000(2) -0.002(2) 0.005(2)
C12 0.016(3) 0.020(3) 0.021(3) 0.003(2) -0.002(2) 0.003(2)
C13 0.020(3) 0.029(3) 0.021(3) 0.003(3) 0.004(2) 0.008(3)
C14 0.032(3) 0.021(3) 0.022(3) -0.005(3) 0.005(2) 0.005(3)
C15 0.031(3) 0.026(3) 0.019(3) -0.003(3) -0.006(2) 0.008(2)
C16 0.021(3) 0.012(3) 0.023(3) -0.002(3) -0.006(2) 0.005(3)
C17 0.012(2) 0.019(3) 0.028(3) -0.005(2) -0.006(2) 0.003(2)
C18 0.019(3) 0.051(4) 0.027(3) -0.006(4) -0.002(2) -0.009(3)
C19 0.014(3) 0.047(4) 0.027(3) -0.002(3) 0.008(2) -0.008(3)
C20 0.014(3) 0.016(3) 0.023(3) -0.002(3) -0.001(2) 0.0002(18)
C21 0.010(2) 0.019(3) 0.030(4) -0.007(3) -0.003(2) 0.002(2)
C22 0.014(2) 0.020(3) 0.024(3) 0.001(3) 0.000(2) 0.005(2)
C23 0.014(3) 0.014(3) 0.010(3) 0.006(2) 0.003(2) 0.0008(18)
C24 0.017(3) 0.025(3) 0.031(4) -0.003(3) -0.001(2) -0.002(2)
C25 0.012(3) 0.028(4) 0.029(4) -0.001(3) -0.001(2) 0.000(2)
O4W 0.033(2) 0.022(2) 0.045(3) 0.007(2) 0.0027(19) -0.0059(18)
O1W 0.025(2) 0.021(2) 0.038(3) 0.0054(19) 0.0035(17) 0.0012(17)
O2W 0.0237(19) 0.0217(19) 0.040(2) -0.001(2) 0.000(2) 0.0053(15)
O3W 0.017(2) 0.020(2) 0.066(3) 0.001(2) -0.0109(18) -0.0001(16)
O5W 0.047(3) 0.040(3) 0.048(3) 0.001(3) -0.005(3) -0.003(2)
O6W 0.032(3) 0.040(3) 0.068(3) 0.012(2) -0.005(2) 0.004(2)
O7W 0.071(5) 0.039(3) 0.330(13) -0.041(6) -0.065(7) 0.017(3)

loop_
_atom_type_symbol
_atom_type_description
_atom_type_scat_dispersion_real
_atom_type_scat_dispersion_imag
_atom_type_scat_source
C C 0.0033 0.0016 'International Tables Vol C Tables 4.2.6.8 and 6.1.1.4'
H H 0.0000 0.0000 'International Tables Vol C Tables 4.2.6.8 and 6.1.1.4'
N N 0.0061 0.0033 'International Tables Vol C Tables 4.2.6.8 and 6.1.1.4'
O O 0.0106 0.0060 'International Tables Vol C Tables 4.2.6.8 and 6.1.1.4'
Fe Fe 0.3463 0.8444 'International Tables Vol C Tables 4.2.6.8 and 6.1.1.4'
Cu Cu 0.3201 1.2651 'International Tables Vol C Tables 4.2.6.8 and 6.1.1.4'
Gd Gd -0.1653 3.9035 'International Tables Vol C Tables 4.2.6.8 and 6.1.1.4'

loop_
_geom_angle_atom_site_label_1
_geom_angle_atom_site_label_2
_geom_angle_atom_site_label_3
_geom_angle
_geom_angle_site_symmetry_1
_geom_angle_site_symmetry_3
_geom_angle_publ_flag
O1 Cu1 N1 91.62(17) . . ?
O1 Cu1 N2 169.55(17) . . ?
N1 Cu1 N2 95.49(17) . . ?
O1 Cu1 O2 80.58(13) . . ?
N1 Cu1 O2 170.47(17) . . ?
N2 Cu1 O2 91.55(17) . . ?
O1 Cu1 Gd1 40.65(10) . . ?
N1 Cu1 Gd1 132.19(14) . . ?
N2 Cu1 Gd1 132.14(13) . . ?
O2 Cu1 Gd1 40.62(11) . . ?
O2 Gd1 O1 65.17(11) . . ?
O2 Gd1 O2W 75.20(12) . . ?
O1 Gd1 O2W 72.01(13) . . ?
O2 Gd1 O3W 80.31(13) . . ?
O1 Gd1 O3W 69.62(13) . . ?
O2W Gd1 O3W 140.43(13) . . ?
O2 Gd1 N3 134.93(14) . . ?
O1 Gd1 N3 134.75(14) . . ?
O2W Gd1 N3 76.41(13) . . ?
O3W Gd1 N3 140.28(14) . . ?
O2 Gd1 O1W 149.25(12) . . ?
O1 Gd1 O1W 109.55(13) . . ?
O2W Gd1 O1W 133.90(13) . . ?
O3W Gd1 O1W 69.97(13) . . ?
N3 Gd1 O1W 71.66(14) . . ?
O2 Gd1 N5 91.20(14) . 4_457 ?
O1 Gd1 N5 137.39(14) . 4_457 ?
O2W Gd1 N5 138.23(15) . 4_457 ?
O3W Gd1 N5 71.84(14) . 4_457 ?
N3 Gd1 N5 87.29(15) . 4_457 ?
O1W Gd1 N5 72.55(15) . 4_457 ?
O2 Gd1 O4 63.79(12) . . ?
O1 Gd1 O4 122.61(12) . . ?
O2W Gd1 O4 71.27(14) . . ?
O3W Gd1 O4 123.62(14) . . ?
N3 Gd1 O4 74.30(14) . . ?
O1W Gd1 O4 127.72(13) . . ?
N5 Gd1 O4 67.33(14) 4_457 . ?
O2 Gd1 O3 125.64(12) . . ?
O1 Gd1 O3 63.55(11) . . ?
O2W Gd1 O3 73.13(14) . . ?
O3W Gd1 O3 97.74(14) . . ?
N3 Gd1 O3 76.86(14) . . ?
O1W Gd1 O3 67.90(13) . . ?
N5 Gd1 O3 140.24(14) 4_457 . ?
O4 Gd1 O3 138.29(11) . . ?
O2 Gd1 Cu1 33.16(9) . . ?
O1 Gd1 Cu1 32.53(8) . . ?
O2W Gd1 Cu1 74.78(9) . . ?
O3W Gd1 Cu1 67.80(10) . . ?
N3 Gd1 Cu1 151.17(10) . . ?
O1W Gd1 Cu1 131.68(9) . . ?
N5 Gd1 Cu1 113.96(11) 4_457 . ?
O4 Gd1 Cu1 95.38(9) . . ?
O3 Gd1 Cu1 95.61(8) . . ?
C21 Fe1 C22 88.1(2) . . ?
C21 Fe1 C24 176.5(2) . . ?
C22 Fe1 C24 95.1(2) . . ?
C21 Fe1 C20 86.8(2) . . ?
C22 Fe1 C20 93.5(2) . . ?
C24 Fe1 C20 91.5(2) . . ?
C21 Fe1 C23 92.3(2) . . ?
C22 Fe1 C23 85.9(2) . . ?
C24 Fe1 C23 89.5(2) . . ?
C20 Fe1 C23 178.9(2) . . ?
C21 Fe1 C25 91.7(2) . . ?
C22 Fe1 C25 179.4(2) . . ?
C24 Fe1 C25 85.1(2) . . ?
C20 Fe1 C25 87.0(2) . . ?
C23 Fe1 C25 93.6(2) . . ?
C17 N1 C1 116.1(5) . . ?
C17 N1 Cu1 124.0(4) . . ?
C1 N1 Cu1 119.9(4) . . ?
C4 N2 C3 116.0(5) . . ?
C4 N2 Cu1 122.7(4) . . ?
C3 N2 Cu1 121.3(4) . . ?
C20 N3 Gd1 163.9(4) . . ?
C22 N5 Gd1 169.7(4) . 4_557 ?
C11 O1 Cu1 125.4(3) . . ?
C11 O1 Gd1 124.4(3) . . ?
Cu1 O1 Gd1 106.81(15) . . ?
C10 O2 Cu1 121.9(3) . . ?
C10 O2 Gd1 123.1(3) . . ?
Cu1 O2 Gd1 106.22(15) . . ?
C12 O3 C19 115.6(4) . . ?
C12 O3 Gd1 117.3(3) . . ?
C19 O3 Gd1 126.3(3) . . ?
C9 O4 C18 117.3(5) . . ?
C9 O4 Gd1 117.0(3) . . ?
C18 O4 Gd1 125.7(4) . . ?
N1 C1 C2 113.3(5) . . ?
N1 C1 H1A 108.9 . . ?
C2 C1 H1A 108.9 . . ?
N1 C1 H1B 108.9 . . ?
C2 C1 H1B 108.9 . . ?
H1A C1 H1B 107.7 . . ?
C1 C2 C3 113.9(5) . . ?
C1 C2 H2A 108.8 . . ?
C3 C2 H2A 108.8 . . ?
C1 C2 H2B 108.8 . . ?
C3 C2 H2B 108.8 . . ?
H2A C2 H2B 107.7 . . ?
N2 C3 C2 112.2(5) . . ?
N2 C3 H3A 109.2 . . ?
C2 C3 H3A 109.2 . . ?
N2 C3 H3B 109.2 . . ?
C2 C3 H3B 109.2 . . ?
H3A C3 H3B 107.9 . . ?
N2 C4 C5 126.7(5) . . ?
N2 C4 H4 116.6 . . ?
C5 C4 H4 116.6 . . ?
C10 C5 C6 120.5(5) . . ?
C10 C5 C4 123.2(5) . . ?
C6 C5 C4 116.2(5) . . ?
C7 C6 C5 120.5(6) . . ?
C7 C6 H6 119.8 . . ?
C5 C6 H6 119.8 . . ?
C6 C7 C8 120.1(6) . . ?
C6 C7 H7 119.9 . . ?
C8 C7 H7 119.9 . . ?
C7 C8 C9 119.4(6) . . ?
C7 C8 H8 120.3 . . ?
C9 C8 H8 120.3 . . ?
O4 C9 C8 123.3(5) . . ?
O4 C9 C10 114.7(5) . . ?
C8 C9 C10 121.9(5) . . ?
O2 C10 C9 118.7(5) . . ?
O2 C10 C5 123.8(5) . . ?
C9 C10 C5 117.5(5) . . ?
O1 C11 C12 118.8(5) . . ?
O1 C11 C16 123.8(5) . . ?
C12 C11 C16 117.5(5) . . ?
C13 C12 O3 123.4(5) . . ?
C13 C12 C11 122.1(5) . . ?
O3 C12 C11 114.5(5) . . ?
C12 C13 C14 120.1(5) . . ?
C12 C13 H13 120.0 . . ?
C14 C13 H13 120.0 . . ?
C15 C14 C13 118.9(5) . . ?
C15 C14 H14 120.6 . . ?
C13 C14 H14 120.6 . . ?
C14 C15 C16 121.5(6) . . ?
C14 C15 H15 119.2 . . ?
C16 C15 H15 119.2 . . ?
C11 C16 C15 119.9(5) . . ?
C11 C16 C17 122.4(5) . . ?
C15 C16 C17 117.6(5) . . ?
N1 C17 C16 127.9(5) . . ?
N1 C17 H17 116.1 . . ?
C16 C17 H17 116.1 . . ?
O4 C18 H18A 109.5 . . ?
O4 C18 H18B 109.5 . . ?
H18A C18 H18B 109.5 . . ?
O4 C18 H18C 109.5 . . ?
H18A C18 H18C 109.5 . . ?
H18B C18 H18C 109.5 . . ?
O3 C19 H19A 109.5 . . ?
O3 C19 H19B 109.5 . . ?
H19A C19 H19B 109.5 . . ?
O3 C19 H19C 109.5 . . ?
H19A C19 H19C 109.5 . . ?
H19B C19 H19C 109.5 . . ?
N3 C20 Fe1 175.9(4) . . ?
N4 C21 Fe1 177.5(5) . . ?
N5 C22 Fe1 175.6(5) . . ?
N6 C23 Fe1 178.5(5) . . ?
N7 C24 Fe1 175.3(5) . . ?
N8 C25 Fe1 177.8(5) . . ?

loop_
_geom_bond_atom_site_label_1
_geom_bond_atom_site_label_2
_geom_bond_distance
_geom_bond_site_symmetry_2
_geom_bond_publ_flag
Cu1 O1 1.971(4) . ?
Cu1 N1 1.977(4) . ?
Cu1 N2 1.978(4) . ?
Cu1 O2 1.999(4) . ?
Cu1 Gd1 3.5083(6) . ?
Gd1 O2 2.379(4) . ?
Gd1 O1 2.388(4) . ?
Gd1 O2W 2.422(4) . ?
Gd1 O3W 2.426(4) . ?
Gd1 N3 2.491(4) . ?
Gd1 O1W 2.495(4) . ?
Gd1 N5 2.522(5) 4_457 ?
Gd1 O4 2.555(4) . ?
Gd1 O3 2.567(4) . ?
Fe1 C21 1.924(6) . ?
Fe1 C22 1.933(6) . ?
Fe1 C24 1.938(7) . ?
Fe1 C20 1.942(5) . ?
Fe1 C23 1.948(5) . ?
Fe1 C25 1.949(6) . ?
N1 C17 1.267(7) . ?
N1 C1 1.491(7) . ?
N2 C4 1.286(7) . ?
N2 C3 1.465(7) . ?
N3 C20 1.144(6) . ?
N4 C21 1.163(7) . ?
N5 C22 1.157(7) . ?
N5 Gd1 2.522(5) 4_557 ?
N6 C23 1.146(6) . ?
N7 C24 1.143(7) . ?
N8 C25 1.145(8) . ?
O1 C11 1.320(6) . ?
O2 C10 1.332(7) . ?
O3 C12 1.385(7) . ?
O3 C19 1.445(6) . ?
O4 C9 1.369(7) . ?
O4 C18 1.445(7) . ?
C1 C2 1.502(9) . ?
C1 H1A 0.9900 . ?
C1 H1B 0.9900 . ?
C2 C3 1.503(9) . ?
C2 H2A 0.9900 . ?
C2 H2B 0.9900 . ?
C3 H3A 0.9900 . ?
C3 H3B 0.9900 . ?
C4 C5 1.457(8) . ?
C4 H4 0.9500 . ?
C5 C10 1.400(8) . ?
C5 C6 1.408(8) . ?
C6 C7 1.375(9) . ?
C6 H6 0.9500 . ?
C7 C8 1.385(9) . ?
C7 H7 0.9500 . ?
C8 C9 1.396(8) . ?
C8 H8 0.9500 . ?
C9 C10 1.397(8) . ?
C11 C12 1.402(8) . ?
C11 C16 1.408(8) . ?
C12 C13 1.384(8) . ?
C13 C14 1.403(8) . ?
C13 H13 0.9500 . ?
C14 C15 1.373(8) . ?
C14 H14 0.9500 . ?
C15 C16 1.411(8) . ?
C15 H15 0.9500 . ?
C16 C17 1.446(8) . ?
C17 H17 0.9500 . ?
C18 H18A 0.9800 . ?
C18 H18B 0.9800 . ?
C18 H18C 0.9800 . ?
C19 H19A 0.9800 . ?
C19 H19B 0.9800 . ?
C19 H19C 0.9800 . ?
